data_2002009
loop_
_publ_author_name
'B\'elanger, S.'
'Beauchamp, A. L.'

_publ_section_title
;
 Structure of ethyltriphenylphosphonium triiodide,
 [P(C~2~H~5~)(C~6~H~5~)~3~]I~3~
;
_journal_issue 2
_journal_name_full 'Acta Crystallographica Section C'
_journal_page_first 388
_journal_page_last 391
_journal_paper_doi 10.1107/S010827019200920X
_journal_volume 49
_journal_year 1993
_chemical_formula_moiety 'C20 H20 P1 1+,I3 1-'
_chemical_formula_sum 'C20 H20 I3 P'
_chemical_formula_weight 672.07
_space_group_crystal_system monoclinic
_space_group_IT_number 14
_space_group_name_Hall '-P 2yn'
_space_group_name_H-M_alt 'P 1 21/n 1'
_atom_type_scat_source
; Cromer & Liberman (1970) and for the H atoms,
Stewart, Davidson & Simpson (1965)
;
_cell_angle_alpha 90
_cell_angle_beta 93.26(3)
_cell_angle_gamma 90
_cell_formula_units_Z 4
_cell_length_a 11.749(3)
_cell_length_b 12.028(2)
_cell_length_c 15.652(6)
_cell_measurement_reflns_used 25
_cell_measurement_temperature 298
_cell_measurement_theta_max 12.5
_cell_measurement_theta_min 10.0
_cell_volume 2208.3(11)
_diffrn_measurement_device 'Enraf-Nonius CAD-4'
_diffrn_measurement_method \w/2\q
_diffrn_radiation_type CuK\a
_diffrn_radiation_wavelength 1.54178
_diffrn_reflns_av_R_equivalents 0.031
_diffrn_reflns_limit_h_max 14
_diffrn_reflns_limit_h_min 0
_diffrn_reflns_limit_k_max 14
_diffrn_reflns_limit_k_min 0
_diffrn_reflns_limit_l_max 19
_diffrn_reflns_limit_l_min -19
_diffrn_reflns_number 4330
_diffrn_reflns_theta_max 70
_diffrn_standards_decay_% 3
_diffrn_standards_interval_time 60
_diffrn_standards_number 7
_exptl_absorpt_coefficient_mu 34.4
_exptl_absorpt_correction_T_max 0.71
_exptl_absorpt_correction_T_min 0.08
_exptl_absorpt_correction_type 'Gaussian integration (10x10x10)'
_exptl_crystal_colour Orange
_exptl_crystal_density_diffrn 2.021
_exptl_crystal_density_meas 1.98
_exptl_crystal_description 'Thin plates'
_exptl_crystal_size_max 0.39
_exptl_crystal_size_mid 0.21
_exptl_crystal_size_min 0.01
_refine_diff_density_max 0.29
_refine_diff_density_min -0.37
_refine_ls_goodness_of_fit_obs 1.73
_refine_ls_hydrogen_treatment 'Hydrogen positions calculated'
_refine_ls_number_parameters 343
_refine_ls_number_reflns 2181
_refine_ls_R_factor_obs 0.049
_refine_ls_shift/esd_max 0.01
_refine_ls_structure_factor_coef F
_refine_ls_weighting_details 'w = 1/\s^2^(F)+0.0001F^2^'
_refine_ls_weighting_scheme calc
_refine_ls_wR_factor_obs 0.048
_reflns_number_observed 2181
_reflns_number_total 4179
_reflns_observed_criterion I>=3\s(I)
_cod_data_source_file cd1009.cif
_cod_data_source_block cd1009_structure_1_of_1
_cod_depositor_comments
;
 Removing the '-1/2+x,1/2-y,-1/2+z' space group operation, adding the
 '-x+1/2,y+1/2,-z+1/2', '-x,-y,-z' space group operations and updating
 the space group information. The _geom_angle_site_symmetry_3 and
 _geom_bond_site_symmetry_2 data items were modified accordingly.

 Antanas Vaitkus,
 2017-11-21

The following automatic conversions were performed:

'_refine_ls_weighting_scheme' value '1/\s^2^(F)+0.0001F^2^' was
changed to 'calc'. New tag '_refine_ls_weighting_details' was
created. The value of the new tag was set to 'w =
1/\s^2^(F)+0.0001F^2^'.

Automatic conversion script
Id: cif_fix_values 3143 2015-03-26 13:38:13Z robertas 
;
_cod_original_cell_volume 2208.2(11)
_cod_original_formula_sum 'C20 H20 I3 P1'
_cod_database_code 2002009

loop_
_space_group_symop_id
_space_group_symop_operation_xyz
1 x,y,z
2 -x+1/2,y+1/2,-z+1/2
3 -x,-y,-z
4 x+1/2,-y+1/2,z+1/2

loop_
_atom_site_label
_atom_site_fract_x
_atom_site_fract_y
_atom_site_fract_z
_atom_site_U_iso_or_equiv
I(1) .37537(8) .21798(10) .30044(6) .067
I(2) .53710(7) .28920(9) .43707(6) .050
I(3) .69645(9) .35166(11) .58142(7) .079
P .8633(3) .1349(3) .2742(2) .040
C(4) .9740(12) .0365(12) .2489(9) .056
C(5) 1.0569(13) .0102(13) .3234(10) .071
C(11) .9265(10) .2624(10) .3131(7) .033
C(12) 1.0319(10) .2960(12) .2842(8) .046
C(13) 1.0772(12) .3976(13) .3092(9) .057
C(14) 1.0221(12) .4620(12) .3667(9) .053
C(15) .9181(11) .4299(12) .3959(8) .045
C(16) .8713(10) .3283(12) .3689(8) .042
C(21) .7724(12) .1651(11) .1802(7) .046
C(22) .6687(11) .2173(13) .1883(8) .049
C(23) .6035(12) .2474(13) .1197(10) .060
C(24) .6381(13) .2266(13) .0393(10) .059
C(25) .7420(14) .1753(14) .0279(8) .063
C(26) .8100(10) .1442(12) .0989(8) .047
C(31) .7802(10) .0745(11) .3545(7) .040
C(32) .8106(12) .0855(13) .4417(8) .057
C(33) .7448(14) .0348(13) .5019(9) .064
C(34) .6531(12) -.0295(13) .4769(9) .057
C(35) .6234(12) -.0416(12) .3918(9) .056
C(36) .6861(11) .0097(12) .3292(8) .048
H(12) 1.0720 .2491 .2475 ?
H(13) 1.1460 .4229 .2869 ?
H(14) 1.0561 .5296 .3866 ?
H(15) .8793 .4763 .4338 ?
H(16) .8006 .3048 .3893 ?
H(22) .6435 .2319 .2438 ?
H(23) .5327 .2834 .1268 ?
H(24) .5906 .2474 -.0092 ?
H(25) .7662 .1616 -.0280 ?
H(26) .8814 .1091 .0924 ?
H(32) .8760 .1275 .4598 ?
H(33) .7640 .0451 .5612 ?
H(34) .6102 -.0657 .5184 ?
H(35) .5590 -.0856 .3746 ?
H(36) .6646 .0004 .2702 ?
H(41) .9384 -.0307 .2300 ?
H(42) 1.0156 .0670 .2041 ?
H(51) 1.0934 .0766 .3432 ?
H(52) 1.0170 -.0219 .3684 ?
H(53) 1.1126 -.0408 .3057 ?

loop_
_geom_angle_atom_site_label_1
_geom_angle_atom_site_label_2
_geom_angle_atom_site_label_3
_geom_angle_site_symmetry_3
_geom_angle
_geom_angle_publ_flag
I(1) I(2) I(3) . 176.89(5) yes
C(4) P C(11) . 110.0(6) yes
C(4) P C(21) . 110.5(6) yes
C(4) P C(31) . 108.3(6) yes
P C(11) C(12) . 119.5(9) yes
P C(21) C(22) . 120.0(10) yes
P C(31) C(32) . 121.9(10) yes
I(2) I(3) I(1) 4 151.86(4) yes
C(11) P C(21) . 108.6(6) yes
C(11) P C(31) . 109.9(6) yes
C(21) P C(31) . 109.5(6) yes
P C(4) C(5) . 114.0(10) yes
P C(11) C(16) . 120.6(9) yes
P C(21) C(26) . 120.3(10) yes
P C(31) C(36) . 118.9(10) yes
I(2) I(1) I(3) 4 168.51(4) yes

loop_
_geom_bond_atom_site_label_1
_geom_bond_atom_site_label_2
_geom_bond_site_symmetry_2
_geom_bond_distance
_geom_bond_publ_flag
I(1) I(2) . 2.9080(10) yes
P C(11) . 1.795(12) yes
P C(31) . 1.789(13) yes
C(4) C(5) . 1.51(2) yes
I(2) I(3) . 2.9480(10) yes
P C(21) . 1.805(13) yes
P C(4) . 1.819(14) yes
I(3) I(1) 4 4.0070(10) yes
C(11) C(12) . 1.402(17) no
C(11) C(16) . 1.370(17) no
C(12) C(13) . 1.38(2) no
C(13) C(14) . 1.38(2) no
C(14) C(15) . 1.384(19) no
C(15) C(16) . 1.396(19) no
C(21) C(22) . 1.383(19) no
C(21) C(26) . 1.393(17) no
C(22) C(23) . 1.33(2) no
C(23) C(24) . 1.37(2) no
C(24) C(25) . 1.39(2) no
C(25) C(26) . 1.383(18) no
C(31) C(32) . 1.397(18) no
C(31) C(36) . 1.392(18) no
C(32) C(33) . 1.39(2) no
C(33) C(34) . 1.37(2) no
C(34) C(35) . 1.37(2) no
C(35) C(36) . 1.402(19) no
